data_1576572
loop_
_publ_author_name
'Liu, Tong-Tong'
'Li, Xiao-Wen'
'Cui, Yun-Shu'
'Deng, Zi-Hao'
'Liu, Feng'
'Zhai, Dan-Dan'
'Shi, Zhang-Jie'

_publ_section_title
;
 Modulating halide leaving-group trends through recognition by bisboranes.
;
_journal_issue 14
_journal_name_full 'Chemical science'
_journal_page_first 6949
_journal_page_last 6955
_journal_paper_doi 10.1039/d5sc10013e
_journal_volume 17
_journal_year 2026
_chemical_formula_moiety 'C44 H18 B2 Br F24, C16 H36 N'
_chemical_formula_sum 'C60 H54 B2 Br F24 N'
_chemical_formula_weight 1346.57
_space_group_crystal_system triclinic
_space_group_IT_number 2
_space_group_name_Hall '-P 1'
_space_group_name_H-M_alt 'P -1'
_atom_sites_solution_hydrogens geom
_atom_sites_solution_primary dual
_audit_block_doi 10.5517/ccdc.csd.cc2hzrr0
_audit_creation_date 2023-08-03
_audit_creation_method
;
Olex2 1.5
(compiled 2023.03.06 svn.rbb2c1857 for OlexSys, GUI svn.r6748)
;
_audit_update_record
;
2024-01-04 deposited with the CCDC.	2026-02-06 downloaded from the CCDC.
;
_cell_angle_alpha 113.668(2)
_cell_angle_beta 91.672(2)
_cell_angle_gamma 115.439(2)
_cell_formula_units_Z 2
_cell_length_a 13.9190(7)
_cell_length_b 16.0936(8)
_cell_length_c 18.4939(8)
_cell_measurement_reflns_used 9981
_cell_measurement_temperature 149.99
_cell_measurement_theta_max 27.66
_cell_measurement_theta_min 2.31
_cell_volume 3323.1(3)
_computing_cell_refinement 'SAINT V8.38A (Bruker, 2018)'
_computing_data_reduction 'SAINT V8.38A (Bruker, 2018)'
_computing_molecular_graphics 'Olex2 1.5 (Dolomanov et al., 2009)'
_computing_publication_material 'Olex2 1.5 (Dolomanov et al., 2009)'
_computing_structure_refinement 'SHELXL 2018/3 (Sheldrick, 2015)'
_computing_structure_solution 'SHELXT 2018/2 (Sheldrick, 2018)'
_diffrn_ambient_temperature 149.99
_diffrn_measured_fraction_theta_full 0.997
_diffrn_measured_fraction_theta_max 0.997
_diffrn_measurement_device_type 'Bruker APEX-II CCD'
_diffrn_measurement_method '\f and \w scans'
_diffrn_radiation_type MoK\a
_diffrn_radiation_wavelength 0.71073
_diffrn_reflns_av_R_equivalents 0.0601
_diffrn_reflns_av_unetI/netI 0.0606
_diffrn_reflns_Laue_measured_fraction_full 0.997
_diffrn_reflns_Laue_measured_fraction_max 0.997
_diffrn_reflns_limit_h_max 18
_diffrn_reflns_limit_h_min -18
_diffrn_reflns_limit_k_max 21
_diffrn_reflns_limit_k_min -21
_diffrn_reflns_limit_l_max 24
_diffrn_reflns_limit_l_min -24
_diffrn_reflns_number 65860
_diffrn_reflns_point_group_measured_fraction_full 0.997
_diffrn_reflns_point_group_measured_fraction_max 0.997
_diffrn_reflns_theta_full 25.242
_diffrn_reflns_theta_max 28.307
_diffrn_reflns_theta_min 2.247
_diffrn_source_current 1.4
_diffrn_source_power 0.07
_diffrn_source_voltage 50.0
_diffrn_standards_number 0
_exptl_absorpt_coefficient_mu 0.722
_exptl_absorpt_correction_T_max 0.7457
_exptl_absorpt_correction_T_min 0.7130
_exptl_absorpt_correction_type none
_exptl_absorpt_process_details
;
SADABS-2016/2 (Bruker,2016/2) was used for absorption correction.
wR2(int) was 0.0791 before and 0.0569 after correction.
The Ratio of minimum to maximum transmission is 0.9561.
The \l/2 correction factor is Not present.
;
_exptl_crystal_colour 'clear light yellow'
_exptl_crystal_colour_lustre clear
_exptl_crystal_colour_modifier light
_exptl_crystal_colour_primary yellow
_exptl_crystal_density_diffrn 1.346
_exptl_crystal_description block
_exptl_crystal_F_000 1364
_exptl_crystal_size_max 0.1
_exptl_crystal_size_mid 0.1
_exptl_crystal_size_min 0.1
_refine_diff_density_max 1.709
_refine_diff_density_min -0.859
_refine_diff_density_rms 0.084
_refine_ls_extinction_method none
_refine_ls_goodness_of_fit_ref 1.028
_refine_ls_hydrogen_treatment constr
_refine_ls_matrix_type full
_refine_ls_number_parameters 1040
_refine_ls_number_reflns 16509
_refine_ls_number_restraints 488
_refine_ls_restrained_S_all 1.073
_refine_ls_R_factor_all 0.0941
_refine_ls_R_factor_gt 0.0689
_refine_ls_shift/su_max 0.004
_refine_ls_shift/su_mean 0.000
_refine_ls_structure_factor_coef Fsqd
_refine_ls_weighting_details 'w=1/[\s^2^(Fo^2^)+(0.0954P)^2^+4.7537P] where P=(Fo^2^+2Fc^2^)/3'
_refine_ls_weighting_scheme calc
_refine_ls_wR_factor_gt 0.1783
_refine_ls_wR_factor_ref 0.1943
_reflns_Friedel_coverage 0.000
_reflns_number_gt 12387
_reflns_number_total 16509
_reflns_threshold_expression 'I > 2\s(I)'
_cod_data_source_file d5sc10013e2.cif
_cod_data_source_block mo_ltt_3_30_1_0m_a
_cod_depositor_comments 'Adding full bibliography for 1576567--1576573.cif.'
_cod_database_code 1576572
_shelx_shelxl_version_number 2018/3
_shelx_space_group_comment
;
The symmetry employed for this shelxl refinement is uniquely defined
by the following loop, which should always be used as a source of
symmetry information in preference to the above space-group names.
They are only intended as comments.
;
_shelx_estimated_absorpt_t_max 0.931
_shelx_estimated_absorpt_t_min 0.931
_olex2_refinement_description
;
1. Fixed Uiso
 At 1.2 times of:
  All C(H) groups, All C(H,H) groups, All C(H,H,H,H) groups
 At 1.5 times of:
  All C(H,H,H) groups, All C(H,H,H,H,H,H) groups
2. Restrained distances
 C1-C014 \\sim C014-C0
 with sigma of 0.02
 C4-C01X \\sim C3-C01X
 with sigma of 0.02
 C6-C01T \\sim C5-C01T
 with sigma of 0.02
 F8-C3 \\sim C8-C021 \\sim C7-C021
 with sigma of 0.02
 C10-C00Q \\sim C9-C00Q
 with sigma of 0.02
 C11-C02D \\sim C12-C02D
 with sigma of 0.02
 C11-C024 \\sim C12-C024
 with sigma of 0.02
 C13-C00X \\sim C14-C00X
 with sigma of 0.02
 C2A-C02H \\sim C2B-C02H
 with sigma of 0.02
3. Uiso/Uaniso restraints and constraints
Uanis(F7) \\sim Ueq, Uanis(F8) \\sim Ueq, Uanis(C3) \\sim Ueq, Uanis(F6) \\sim
Ueq, Uanis(F9) \\sim Ueq, Uanis(F10) \\sim Ueq, Uanis(C4) \\sim Ueq, Uanis(F11)
\\sim Ueq: with sigma of 0.005 and sigma for terminal atoms of 0.01
Uanis(F19) \\sim Ueq, Uanis(F20) \\sim Ueq, Uanis(F18) \\sim Ueq, Uanis(C7)
\\sim Ueq, Uanis(C8) \\sim Ueq, Uanis(F1A) \\sim Ueq, Uanis(F1B) \\sim Ueq,
Uanis(F1C) \\sim Ueq: with sigma of 0.01 and sigma for terminal atoms of 0.02
Uanis(F1C) \\sim Ueq, Uanis(F19) \\sim Ueq, Uanis(F20) \\sim Ueq, Uanis(F18)
\\sim Ueq, Uanis(C7) \\sim Ueq, Uanis(C8) \\sim Ueq, Uanis(F1A) \\sim Ueq,
Uanis(F1B) \\sim Ueq: with sigma of 0.001 and sigma for terminal atoms of 0.002
4. Rigid body (RIGU) restrains
 F3, C1, F5, F4, C014
 with sigma for 1-2 distances of 0.001 and sigma for 1-3 distances of 0.002
 F0, C0, F2, F1, C014
 with sigma for 1-2 distances of 0.001 and sigma for 1-3 distances of 0.002
 F10, F11, F9, C4, C01X
 with sigma for 1-2 distances of 0.001 and sigma for 1-3 distances of 0.002
 F7, F8, C3, F6, C01X
 with sigma for 1-2 distances of 0.001 and sigma for 1-3 distances of 0.002
 F16, F17, C6, F15, C01T
 with sigma for 1-2 distances of 0.001 and sigma for 1-3 distances of 0.002
 F14, C01T, F12, C5, F13
 with sigma for 1-2 distances of 0.001 and sigma for 1-3 distances of 0.002
 C8, F1A, F1B, F1C, C021
 with sigma for 1-2 distances of 0.001 and sigma for 1-3 distances of 0.002
 F19, C021, F20, F18, C7
 with sigma for 1-2 distances of 0.001 and sigma for 1-3 distances of 0.002
 F1E, F1D, C10, F1F, C00Q
 with sigma for 1-2 distances of 0.001 and sigma for 1-3 distances of 0.002
 C9, F23, F22, F21, C00Q
 with sigma for 1-2 distances of 0.001 and sigma for 1-3 distances of 0.002
 C11, C024, C02D
 with sigma for 1-2 distances of 0.001 and sigma for 1-3 distances of 0.002
 C024, C12, C02D
 with sigma for 1-2 distances of 0.001 and sigma for 1-3 distances of 0.002
 F1G, F1H, C14, F1I, C00X
 with sigma for 1-2 distances of 0.001 and sigma for 1-3 distances of 0.002
 F24, F26, F25, C13, C00X
 with sigma for 1-2 distances of 0.001 and sigma for 1-3 distances of 0.002
 C2A, C02H
 with sigma for 1-2 distances of 0.001 and sigma for 1-3 distances of 0.002
 C2B, C02H
 with sigma for 1-2 distances of 0.001 and sigma for 1-3 distances of 0.002
5. Others
 Sof(F0)=Sof(F1)=Sof(F2)=Sof(C0)=1-FVAR(1)
 Sof(F3)=Sof(F4)=Sof(F5)=Sof(C1)=FVAR(1)
 Sof(F7)=Sof(F8)=Sof(C3)=Sof(F6)=1-FVAR(2)
 Sof(F9)=Sof(F10)=Sof(C4)=Sof(F11)=FVAR(2)
 Sof(F14)=Sof(F12)=Sof(C5)=Sof(F13)=1-FVAR(3)
 Sof(F15)=Sof(C6)=Sof(F16)=Sof(F17)=FVAR(3)
 Sof(F19)=Sof(F20)=Sof(F18)=Sof(C7)=1-FVAR(4)
 Sof(C8)=Sof(F1A)=Sof(F1B)=Sof(F1C)=FVAR(4)
 Sof(F21)=Sof(C9)=Sof(F23)=Sof(F22)=1-FVAR(5)
 Sof(F1D)=Sof(F1E)=Sof(C10)=Sof(F1F)=FVAR(5)
 Sof(H02E)=Sof(H02F)=Sof(H02M)=Sof(H02N)=Sof(H02O)=Sof(C11)=Sof(H11A)=
 Sof(H11B)=1-FVAR(6)
 Sof(H02C)=Sof(H02D)=Sof(H02J)=Sof(H02K)=Sof(H02L)=Sof(C12)=Sof(H12A)=
 Sof(H12B)=FVAR(6)
 Sof(F24)=Sof(F26)=Sof(F25)=Sof(C13)=1-FVAR(7)
 Sof(F1G)=Sof(F1H)=Sof(C14)=Sof(F1I)=FVAR(7)
 Sof(H02R)=Sof(H02S)=Sof(C2B)=Sof(H2BA)=Sof(H2BB)=Sof(H2BC)=1-FVAR(8)
 Sof(H02P)=Sof(H02Q)=Sof(C2A)=Sof(H2AA)=Sof(H2AB)=Sof(H2AC)=FVAR(8)
6.a Secondary CH2 refined with riding coordinates:
 C00O(H00C,H00D), C00Z(H00E,H00F), C010(H01B,H01E), C012(H01F,H01G), C01E(H01H,
 H01I), C01K(H01J,H01K), C01W(H01O,H01P), C01Y(H01Q,H01R), C020(H02A,H02B),
 C024(H02E,H02F), C024(H02C,H02D), C11(H11A,H11B), C02H(H02P,H02Q), C02H(H02R,
 H02S), C12(H12A,H12B)
6.b Aromatic/amide H refined with riding coordinates:
 C006(H006), C00A(H00A), C00B(H00B), C00G(H00G), C00H(H00H), C00M(H00M),
 C00R(H00R), C00S(H00S), C00T(H00T), C00V(H00V), C00Y(H00Y), C011(H011),
 C013(H013), C016(H016), C019(H019), C01A(H01A), C01C(H01C), C01D(H01D)
6.c Idealised Me refined as rotating group:
 C01P(H01L,H01M,H01N), C02A(H02G,H02H,H02I), C02D(H02M,H02N,H02O), C02D(H02J,
 H02K,H02L), C2B(H2BA,H2BB,H2BC), C2A(H2AA,H2AB,H2AC)
;
_smtbx_masks_void_probe_radius 1.2
_smtbx_masks_void_truncation_radius 1.2
_olex2_submission_special_instructions 'No special instructions were received'

loop_
_space_group_symop_operation_xyz
'x, y, z'
'-x, -y, -z'

loop_
_atom_site_label
_atom_site_type_symbol
_atom_site_fract_x
_atom_site_fract_y
_atom_site_fract_z
_atom_site_U_iso_or_equiv
_atom_site_adp_type
_atom_site_occupancy
_atom_site_site_symmetry_order
_atom_site_calc_flag
_atom_site_refinement_flags_posn
_atom_site_refinement_flags_adp
_atom_site_refinement_flags_occupancy
_atom_site_disorder_assembly
_atom_site_disorder_group
Br01 Br 0.53288(3) 0.54559(2) 0.31089(2) 0.02602(10) Uani 1 1 d . . . . .
C002 C 0.4261(3) 0.5542(2) 0.16755(18) 0.0247(6) Uani 1 1 d . . . . .
F003 F 0.4539(3) 0.7977(2) 0.53853(17) 0.0751(9) Uani 1 1 d . . . . .
C004 C 0.5237(3) 0.5744(2) 0.14582(18) 0.0249(6) Uani 1 1 d . . . . .
N005 N 0.6986(3) 0.9312(2) 0.29896(17) 0.0361(7) Uani 1 1 d . . . . .
C006 C 0.3594(3) 0.5764(3) 0.1260(2) 0.0339(7) Uani 1 1 d . . . . .
H006 H 0.289788 0.564541 0.137257 0.041 Uiso 1 1 calc R U . . .
F007 F 0.3311(3) 0.8385(3) 0.5316(2) 0.0904(11) Uani 1 1 d . . . . .
F008 F 0.4681(4) 0.8874(2) 0.4794(2) 0.1033(13) Uani 1 1 d . . . . .
F24 F 1.019(3) 0.827(3) 0.5652(19) 0.061(7) Uani 0.125(18) 1 d . . P A 2
C00A C 0.5085(3) 0.3023(3) 0.2340(2) 0.0342(7) Uani 1 1 d . . . . .
H00A H 0.497308 0.335091 0.286087 0.041 Uiso 1 1 calc R U . . .
C00B C 0.2995(3) 0.3178(2) 0.11401(19) 0.0303(7) Uani 1 1 d . . . . .
H00B H 0.339054 0.344462 0.080456 0.036 Uiso 1 1 calc R U . . .
F26 F 0.996(3) 0.831(2) 0.4415(16) 0.052(7) Uani 0.125(18) 1 d . . P A 2
C00D C 0.5574(3) 0.6144(2) 0.08911(19) 0.0293(7) Uani 1 1 d . . . . .
C00E C 0.3319(3) 0.7134(3) 0.4102(2) 0.0372(8) Uani 1 1 d . . . . .
C00F C 0.6298(3) 0.5709(2) 0.15694(19) 0.0275(6) Uani 1 1 d . . . . .
C00G C 0.3903(3) 0.6143(3) 0.0703(2) 0.0389(8) Uani 1 1 d . . . . .
H00G H 0.341493 0.627166 0.045105 0.047 Uiso 1 1 calc R U . . .
C00H C 0.4919(3) 0.6343(3) 0.0500(2) 0.0346(7) Uani 1 1 d . . . . .
H00H H 0.513291 0.659801 0.011611 0.042 Uiso 1 1 calc R U . . .
C00I C 0.6889(3) 0.5430(3) 0.1937(2) 0.0301(7) Uani 1 1 d . . . . .
C00J C 0.6638(3) 0.6117(3) 0.1010(2) 0.0315(7) Uani 1 1 d . . . . .
F25 F 1.073(2) 0.790(2) 0.506(2) 0.054(6) Uani 0.125(18) 1 d . . P A 2
C00L C 0.3104(3) 0.3859(2) 0.19325(19) 0.0278(6) Uani 1 1 d . . . . .
C00M C 0.8157(3) 0.6376(3) 0.3718(2) 0.0344(7) Uani 1 1 d . . . . .
H00M H 0.815610 0.681702 0.349813 0.041 Uiso 1 1 calc R U . . .
C00N C 0.5769(3) 0.3637(3) 0.2013(2) 0.0304(7) Uani 1 1 d . . . . .
C00O C 0.7256(3) 0.9546(3) 0.3873(2) 0.0413(8) Uani 1 1 d . . . . .
H00C H 0.805731 1.000769 0.409540 0.050 Uiso 1 1 calc R U . . .
H00D H 0.689170 0.993857 0.417679 0.050 Uiso 1 1 calc R U . . .
C00P C 0.3298(3) 0.5714(3) 0.2915(2) 0.0317(7) Uani 1 1 d . . . . .
C00Q C 0.2320(3) 0.2114(3) 0.0825(2) 0.0433(9) Uani 1 1 d D . . . .
C00R C 0.2495(3) 0.3419(3) 0.2395(2) 0.0386(8) Uani 1 1 d . . . . .
H00R H 0.255658 0.385870 0.294335 0.046 Uiso 1 1 calc R U . . .
C00S C 0.3841(3) 0.6598(2) 0.3661(2) 0.0302(7) Uani 1 1 d . . . . .
H00S H 0.459175 0.684473 0.387746 0.036 Uiso 1 1 calc R U . . .
C00T C 0.5880(4) 0.3107(3) 0.1234(2) 0.0469(10) Uani 1 1 d . . . . .
H00T H 0.633488 0.349086 0.098619 0.056 Uiso 1 1 calc R U . . .
F0 F 0.3660(5) 0.1821(3) 0.2954(3) 0.113(2) Uani 0.909(9) 1 d . . P B 2
C00V C 0.7904(3) 0.5604(4) 0.1708(3) 0.0483(10) Uani 1 1 d . . . . .
H00V H 0.837469 0.544244 0.194076 0.058 Uiso 1 1 calc R U . . .
C00W C 0.7385(3) 0.5330(3) 0.3315(2) 0.0317(7) Uani 1 1 d . . . . .
C00X C 0.8924(3) 0.6792(3) 0.4424(2) 0.0410(8) Uani 1 1 d D . . . .
C00Y C 0.2237(4) 0.6804(4) 0.3808(3) 0.0551(11) Uani 1 1 d . . . . .
H00Y H 0.188111 0.717170 0.410530 0.066 Uiso 1 1 calc R U . . .
C00Z C 0.6946(3) 0.8644(3) 0.4052(2) 0.0400(8) Uani 1 1 d . . . . .
H00E H 0.725837 0.820851 0.372695 0.048 Uiso 1 1 calc R U . . .
H00F H 0.613786 0.821388 0.389960 0.048 Uiso 1 1 calc R U . . .
C010 C 0.7416(4) 1.0356(3) 0.2995(2) 0.0446(9) Uani 1 1 d . . . . .
H01B H 0.704254 1.071695 0.333060 0.054 Uiso 1 1 calc R U . . .
H01E H 0.820698 1.077193 0.327028 0.054 Uiso 1 1 calc R U . . .
C011 C 0.1708(4) 0.1702(3) 0.1289(3) 0.0536(11) Uani 1 1 d . . . . .
H011 H 0.122980 0.097799 0.106705 0.064 Uiso 1 1 calc R U . . .
C012 C 0.5760(3) 0.8637(3) 0.2608(2) 0.0386(8) Uani 1 1 d . . . . .
H01F H 0.563244 0.846764 0.202481 0.046 Uiso 1 1 calc R U . . .
H01G H 0.551787 0.797799 0.263683 0.046 Uiso 1 1 calc R U . . .
C013 C 0.2191(3) 0.5388(4) 0.2637(2) 0.0483(10) Uani 1 1 d . . . . .
H013 H 0.177983 0.478018 0.213633 0.058 Uiso 1 1 calc R U . . .
C014 C 0.4563(4) 0.1948(3) 0.1927(2) 0.0478(9) Uani 1 1 d D . . . .
F015 F 0.5330(6) 0.1827(3) -0.0512(2) 0.144(2) Uani 1 1 d . . . . .
C016 C 0.7441(3) 0.4720(3) 0.3662(3) 0.0500(10) Uani 1 1 d . . . . .
H016 H 0.694505 0.399700 0.339707 0.060 Uiso 1 1 calc R U . . .
B017 B 0.3836(3) 0.5090(3) 0.2307(2) 0.0262(7) Uani 1 1 d . . . . .
F14 F 0.1600(13) 0.1874(17) 0.3112(12) 0.093(4) Uani 0.384(18) 1 d . . P C 2
C019 C 0.8953(4) 0.6174(4) 0.4763(3) 0.0593(13) Uani 1 1 d . . . . .
H019 H 0.948453 0.646142 0.524889 0.071 Uiso 1 1 calc R U . . .
C01A C 0.4684(5) 0.1448(3) 0.1163(3) 0.0635(14) Uani 1 1 d . . . . .
H01A H 0.432339 0.071299 0.087848 0.076 Uiso 1 1 calc R U . . .
F21 F 0.1134(9) 0.0848(12) -0.0451(7) 0.136(4) Uani 0.59(3) 1 d . . P D 2
C01C C 0.7602(3) 0.6271(3) 0.0794(2) 0.0462(10) Uani 1 1 d . . . . .
H01C H 0.783067 0.654311 0.042215 0.055 Uiso 1 1 calc R U . . .
C01D C 0.8235(3) 0.5997(4) 0.1161(3) 0.0575(12) Uani 1 1 d . . . . .
H01D H 0.891571 0.608505 0.103030 0.069 Uiso 1 1 calc R U . . .
C01E C 0.7538(4) 0.8718(3) 0.2494(3) 0.0484(10) Uani 1 1 d . . . . .
H01H H 0.738563 0.861616 0.193000 0.058 Uiso 1 1 calc R U . . .
H01I H 0.719629 0.802418 0.247173 0.058 Uiso 1 1 calc R U . . .
F01G F 0.4624(5) 0.0461(3) -0.0445(2) 0.1280(18) Uani 1 1 d . . . . .
C9 C 0.217(2) 0.1391(13) -0.0047(8) 0.067(3) Uani 0.59(3) 1 d D . P D 2
C01I C 0.5338(5) 0.2030(4) 0.0818(3) 0.0662(15) Uani 1 1 d . . . . .
F23 F 0.2678(18) 0.1851(6) -0.0457(5) 0.114(6) Uani 0.59(3) 1 d . . P D 2
C01K C 0.5048(4) 0.9096(3) 0.2985(3) 0.0458(9) Uani 1 1 d . . . . .
H01J H 0.518894 0.929918 0.357408 0.055 Uiso 1 1 calc R U . . .
H01K H 0.523783 0.972635 0.292111 0.055 Uiso 1 1 calc R U . . .
F01L F 0.6293(4) 0.1321(4) 0.0013(3) 0.1381(19) Uani 1 1 d . . . . .
F22 F 0.2071(17) 0.0500(7) -0.0113(8) 0.122(4) Uani 0.59(3) 1 d . . P D 2
F1 F 0.2984(5) 0.0511(4) 0.1811(4) 0.142(3) Uani 0.909(9) 1 d . . P B 2
C01P C 0.7079(4) 0.8176(4) 0.5202(3) 0.0582(12) Uani 1 1 d . . . . .
H01L H 0.731657 0.768792 0.486309 0.087 Uiso 1 1 calc R U . . .
H01M H 0.628236 0.781046 0.512948 0.087 Uiso 1 1 calc R U . . .
H01N H 0.744436 0.847818 0.577537 0.087 Uiso 1 1 calc R U . . .
C13 C 0.983(5) 0.786(3) 0.477(5) 0.052(5) Uani 0.125(18) 1 d D . P A 2
B01R B 0.6494(3) 0.4872(3) 0.2498(2) 0.0291(7) Uani 1 1 d . . . . .
F19 F 0.7083(7) 0.3776(7) 0.4688(5) 0.093(2) Uani 0.495(7) 1 d . U P E 2
C01T C 0.1806(4) 0.2361(3) 0.2078(3) 0.0513(11) Uani 1 1 d D . . . .
C01U C 0.3953(4) 0.8088(3) 0.4895(3) 0.0474(10) Uani 1 1 d . . . . .
F12 F 0.0264(11) 0.181(2) 0.2542(16) 0.129(8) Uani 0.384(18) 1 d . . P C 2
C01W C 0.7380(4) 0.9037(4) 0.4952(3) 0.0579(11) Uani 1 1 d . . . . .
H01O H 0.708717 0.949566 0.526937 0.070 Uiso 1 1 calc R U . . .
H01P H 0.818876 0.945705 0.509349 0.070 Uiso 1 1 calc R U . . .
C01X C 0.1679(4) 0.5933(5) 0.3077(3) 0.0643(13) Uani 1 1 d D . . . .
C01Y C 0.3850(4) 0.8334(4) 0.2591(3) 0.0541(11) Uani 1 1 d . . . . .
H01Q H 0.367358 0.769223 0.263279 0.065 Uiso 1 1 calc R U . . .
H01R H 0.370915 0.815296 0.200568 0.065 Uiso 1 1 calc R U . . .
F2 F 0.4394(8) 0.0852(7) 0.2488(7) 0.144(3) Uani 0.909(9) 1 d . . P B 2
C020 C 0.7281(5) 1.0350(4) 0.2182(3) 0.0659(14) Uani 1 1 d . . . . .
H02A H 0.649970 0.990738 0.188200 0.079 Uiso 1 1 calc R U . . .
H02B H 0.771232 1.005895 0.185623 0.079 Uiso 1 1 calc R U . . .
C021 C 0.8202(4) 0.5140(4) 0.4384(3) 0.0695(13) Uani 1 1 d D . . . .
C024 C 0.8781(4) 0.9224(4) 0.2809(4) 0.0720(16) Uani 1 1 d D . . . .
H02E H 0.913469 0.986428 0.274637 0.086 Uiso 0.588(13) 1 calc R U P F 2
H02F H 0.894497 0.942866 0.339773 0.086 Uiso 0.588(13) 1 calc R U P F 2
H02C H 0.912402 0.935200 0.237629 0.086 Uiso 0.412(13) 1 calc R U P F 1
H02D H 0.902071 0.990955 0.327834 0.086 Uiso 0.412(13) 1 calc R U P F 1
F7 F 0.0063(9) 0.6042(11) 0.3045(7) 0.148(4) Uani 0.596(11) 1 d . U P G 2
C0 C 0.3905(9) 0.1302(6) 0.2316(6) 0.0682(14) Uani 0.909(9) 1 d D . P B 2
C5 C 0.120(2) 0.191(3) 0.260(2) 0.069(3) Uani 0.384(18) 1 d D . P C 2
F20 F 0.8373(7) 0.5010(6) 0.5616(5) 0.092(2) Uani 0.495(7) 1 d . U P E 2
C02A C 0.3103(5) 0.8751(5) 0.2976(4) 0.0776(17) Uani 1 1 d . . . . .
H02G H 0.233810 0.824208 0.267943 0.116 Uiso 1 1 calc R U . . .
H02H H 0.328956 0.939858 0.295318 0.116 Uiso 1 1 calc R U . . .
H02I H 0.319670 0.888028 0.354538 0.116 Uiso 1 1 calc R U . . .
F13 F 0.1087(16) 0.0980(11) 0.2455(11) 0.104(5) Uani 0.384(18) 1 d . . P C 2
F8 F -0.0019(5) 0.4730(8) 0.2032(5) 0.104(3) Uani 0.596(11) 1 d D U P G 2
C02D C 1.0453(5) 0.9056(6) 0.2878(5) 0.109(2) Uani 1 1 d D . . . .
H02M H 1.092576 0.966861 0.281348 0.163 Uiso 0.588(13) 1 calc R U P F 2
H02N H 1.071192 0.854608 0.266409 0.163 Uiso 0.588(13) 1 calc R U P F 2
H02O H 1.047756 0.925626 0.345578 0.163 Uiso 0.588(13) 1 calc R U P F 2
H02J H 1.039686 0.861993 0.230865 0.163 Uiso 0.412(13) 1 calc R U P F 1
H02K H 1.085864 0.893975 0.323581 0.163 Uiso 0.412(13) 1 calc R U P F 1
H02L H 1.084138 0.978560 0.299640 0.163 Uiso 0.412(13) 1 calc R U P F 1
C02E C 0.5481(8) 0.1493(5) -0.0014(4) 0.102(3) Uani 1 1 d . . . . .
C11 C 0.9270(6) 0.8580(6) 0.2406(5) 0.053(2) Uani 0.588(13) 1 d D . P F 2
H11A H 0.926526 0.850414 0.184770 0.063 Uiso 0.588(13) 1 calc R U P F 2
H11B H 0.882855 0.788246 0.236526 0.063 Uiso 0.588(13) 1 calc R U P F 2
C02H C 0.7670(6) 1.1446(6) 0.2301(5) 0.103(2) Uani 1 1 d D . . . .
H02P H 0.720408 1.169525 0.261689 0.123 Uiso 0.650(13) 1 calc R U P H 1
H02Q H 0.842173 1.187382 0.265662 0.123 Uiso 0.650(13) 1 calc R U P H 1
H02R H 0.841323 1.187911 0.266970 0.123 Uiso 0.350(13) 1 calc R U P H 2
H02S H 0.775754 1.142846 0.176637 0.123 Uiso 0.350(13) 1 calc R U P H 2
F18 F 0.8570(9) 0.4042(8) 0.4551(6) 0.103(2) Uani 0.495(7) 1 d . U P E 2
C3 C 0.0469(9) 0.5491(13) 0.2816(7) 0.092(3) Uani 0.596(11) 1 d D U P G 2
C7 C 0.8032(12) 0.4619(11) 0.4905(9) 0.0794(18) Uani 0.495(7) 1 d D U P E 2
F6 F -0.0126(7) 0.4772(10) 0.2788(9) 0.141(3) Uani 0.596(11) 1 d . U P G 2
F3 F 0.449(4) 0.167(3) 0.311(2) 0.069(10) Uani 0.091(9) 1 d . . P B 1
F4 F 0.292(3) 0.104(4) 0.224(3) 0.074(12) Uani 0.091(9) 1 d . . P B 1
F5 F 0.450(4) 0.125(4) 0.280(3) 0.059(8) Uani 0.091(9) 1 d . . P B 1
C1 C 0.385(7) 0.147(6) 0.240(5) 0.056(9) Uani 0.091(9) 1 d D . P B 1
C2B C 0.714(2) 1.193(2) 0.2569(16) 0.140(10) Uani 0.350(13) 1 d D . P H 2
H2BA H 0.725586 1.218628 0.315971 0.209 Uiso 0.350(13) 1 calc R U P H 2
H2BB H 0.635574 1.146629 0.230917 0.209 Uiso 0.350(13) 1 calc R U P H 2
H2BC H 0.739692 1.251947 0.244603 0.209 Uiso 0.350(13) 1 calc R U P H 2
F9 F -0.0123(7) 0.5281(11) 0.3264(7) 0.088(3) Uani 0.404(11) 1 d . U P G 1
F10 F 0.0405(8) 0.6531(8) 0.2918(7) 0.080(3) Uani 0.404(11) 1 d . U P G 1
C4 C 0.0605(11) 0.5766(13) 0.2682(11) 0.069(2) Uani 0.404(11) 1 d D U P G 1
F11 F 0.0416(9) 0.5506(13) 0.1926(5) 0.099(4) Uani 0.404(11) 1 d . U P G 1
F15 F 0.0585(8) 0.2499(9) 0.2931(6) 0.108(3) Uani 0.616(18) 1 d . . P C 1
C6 C 0.1076(18) 0.1978(17) 0.2588(12) 0.077(2) Uani 0.616(18) 1 d D . P C 1
F16 F 0.0303(12) 0.1016(7) 0.2174(5) 0.138(7) Uani 0.616(18) 1 d . . P C 1
F17 F 0.1745(10) 0.2396(9) 0.3369(5) 0.103(3) Uani 0.616(18) 1 d . . P C 1
C8 C 0.8229(13) 0.4358(11) 0.4647(9) 0.0775(18) Uani 0.505(7) 1 d D U P E 1
F1A F 0.8983(8) 0.3887(7) 0.4159(6) 0.107(2) Uani 0.505(7) 1 d . U P E 1
F1B F 0.7500(7) 0.3504(6) 0.4380(5) 0.0798(19) Uani 0.505(7) 1 d . U P E 1
F1C F 0.8958(7) 0.4800(6) 0.5321(5) 0.092(2) Uani 0.505(7) 1 d . U P E 1
F1D F 0.1491(17) 0.1228(17) -0.0571(8) 0.099(5) Uani 0.41(3) 1 d . . P D 1
F1E F 0.2567(19) 0.0751(16) -0.0123(9) 0.091(4) Uani 0.41(3) 1 d . . P D 1
C10 C 0.224(3) 0.139(2) -0.0032(11) 0.058(3) Uani 0.41(3) 1 d D . P D 1
F1F F 0.3161(10) 0.1736(11) -0.0289(9) 0.079(4) Uani 0.41(3) 1 d . . P D 1
C12 C 0.9189(10) 0.8750(11) 0.3035(13) 0.096(5) Uani 0.412(13) 1 d D . P F 1
H12A H 0.870555 0.799270 0.272310 0.116 Uiso 0.412(13) 1 calc R U P F 1
H12B H 0.922332 0.895043 0.361968 0.116 Uiso 0.412(13) 1 calc R U P F 1
F1G F 0.9793(6) 0.8389(5) 0.5605(3) 0.0856(17) Uani 0.875(18) 1 d . . P A 1
F1H F 1.0752(3) 0.8079(4) 0.4733(5) 0.091(3) Uani 0.875(18) 1 d . . P A 1
C14 C 0.9752(7) 0.7900(5) 0.4838(7) 0.0528(12) Uani 0.875(18) 1 d D . P A 1
F1I F 0.9541(6) 0.8485(4) 0.4563(4) 0.0872(18) Uani 0.875(18) 1 d . . P A 1
C2A C 0.7704(12) 1.1686(9) 0.1667(8) 0.125(5) Uani 0.650(13) 1 d D . P H 1
H2AA H 0.697936 1.126048 0.128642 0.188 Uiso 0.650(13) 1 calc R U P H 1
H2AB H 0.824508 1.155072 0.138509 0.188 Uiso 0.650(13) 1 calc R U P H 1
H2AC H 0.791195 1.242006 0.187774 0.188 Uiso 0.650(13) 1 calc R U P H 1

loop_
_atom_site_aniso_label
_atom_site_aniso_U_11
_atom_site_aniso_U_22
_atom_site_aniso_U_33
_atom_site_aniso_U_23
_atom_site_aniso_U_13
_atom_site_aniso_U_12
Br01 0.02650(16) 0.02853(16) 0.02144(15) 0.00924(12) 0.00531(11) 0.01406(12)
C002 0.0315(16) 0.0202(13) 0.0210(14) 0.0061(11) 0.0037(12) 0.0145(12)
F003 0.100(2) 0.0578(17) 0.0438(15) -0.0017(13) -0.0061(15) 0.0434(17)
C004 0.0304(16) 0.0204(13) 0.0199(14) 0.0072(11) 0.0041(12) 0.0109(12)
N005 0.0455(17) 0.0224(13) 0.0277(14) 0.0062(11) 0.0091(13) 0.0111(12)
C006 0.0373(19) 0.0394(18) 0.0293(17) 0.0131(15) 0.0069(15) 0.0246(16)
F007 0.090(2) 0.086(2) 0.071(2) -0.0077(17) 0.0258(18) 0.062(2)
F008 0.140(3) 0.0470(17) 0.073(2) 0.0214(16) 0.034(2) 0.0096(19)
F24 0.060(15) 0.043(11) 0.046(8) 0.010(5) -0.013(6) 0.006(9)
C00A 0.0381(19) 0.0289(16) 0.0285(17) 0.0089(14) 0.0025(14) 0.0145(14)
C00B 0.0302(17) 0.0281(15) 0.0246(15) 0.0113(13) 0.0058(13) 0.0082(13)
F26 0.045(13) 0.045(8) 0.046(10) 0.015(8) 0.002(9) 0.010(9)
C00D 0.0418(19) 0.0238(14) 0.0214(14) 0.0097(12) 0.0090(13) 0.0155(13)
C00E 0.046(2) 0.0444(19) 0.0332(18) 0.0180(16) 0.0175(16) 0.0311(17)
C00F 0.0274(16) 0.0269(14) 0.0236(15) 0.0111(12) 0.0083(12) 0.0098(12)
C00G 0.054(2) 0.046(2) 0.0288(17) 0.0170(16) 0.0074(16) 0.0336(18)
C00H 0.054(2) 0.0288(16) 0.0233(15) 0.0132(13) 0.0081(15) 0.0207(16)
C00I 0.0261(16) 0.0369(17) 0.0263(16) 0.0145(14) 0.0086(13) 0.0141(13)
C00J 0.0327(17) 0.0318(16) 0.0248(15) 0.0146(13) 0.0072(13) 0.0097(14)
F25 0.029(7) 0.035(10) 0.064(10) 0.018(9) -0.012(7) -0.006(6)
C00L 0.0238(15) 0.0309(15) 0.0232(15) 0.0112(13) 0.0042(12) 0.0099(12)
C00M 0.0277(17) 0.0401(18) 0.0339(18) 0.0156(15) 0.0081(14) 0.0163(14)
C00N 0.0355(18) 0.0357(17) 0.0253(16) 0.0128(14) 0.0034(14) 0.0227(15)
C00O 0.050(2) 0.0269(16) 0.0310(18) 0.0056(14) 0.0027(16) 0.0131(16)
C00P 0.0356(18) 0.0392(18) 0.0263(16) 0.0150(14) 0.0121(14) 0.0228(15)
C00Q 0.047(2) 0.0288(16) 0.0302(15) 0.0080(13) 0.0047(15) 0.0046(15)
C00R 0.0338(19) 0.0410(19) 0.0305(18) 0.0160(15) 0.0110(15) 0.0097(15)
C00S 0.0341(17) 0.0292(15) 0.0298(16) 0.0134(13) 0.0133(14) 0.0170(14)
C00T 0.083(3) 0.051(2) 0.0339(19) 0.0240(18) 0.022(2) 0.050(2)
F0 0.154(5) 0.058(2) 0.121(3) 0.054(2) 0.086(4) 0.032(2)
C00V 0.0286(19) 0.078(3) 0.048(2) 0.037(2) 0.0134(17) 0.026(2)
C00W 0.0255(16) 0.0397(18) 0.0287(16) 0.0165(14) 0.0056(13) 0.0139(14)
C00X 0.0229(16) 0.0476(17) 0.0374(19) 0.0122(15) 0.0047(14) 0.0116(13)
C00Y 0.064(3) 0.081(3) 0.039(2) 0.020(2) 0.022(2) 0.057(3)
C00Z 0.042(2) 0.0345(18) 0.0347(19) 0.0149(15) 0.0115(16) 0.0119(16)
C010 0.056(2) 0.0263(16) 0.042(2) 0.0120(16) 0.0135(19) 0.0151(16)
C011 0.050(2) 0.0342(19) 0.041(2) 0.0138(17) 0.0038(19) -0.0054(17)
C012 0.047(2) 0.0301(17) 0.0272(17) 0.0071(14) 0.0083(16) 0.0144(15)
C013 0.041(2) 0.070(3) 0.0281(18) 0.0091(18) 0.0075(16) 0.035(2)
C014 0.065(3) 0.0314(18) 0.039(2) 0.0144(16) -0.0018(18) 0.0198(18)
F015 0.327(7) 0.108(3) 0.065(2) 0.055(2) 0.091(3) 0.144(4)
C016 0.035(2) 0.053(2) 0.052(2) 0.033(2) -0.0081(18) 0.0054(17)
B017 0.0248(17) 0.0309(17) 0.0229(16) 0.0109(14) 0.0045(14) 0.0147(14)
F14 0.074(7) 0.122(8) 0.101(7) 0.086(6) 0.032(6) 0.029(8)
C019 0.038(2) 0.078(3) 0.044(2) 0.034(2) -0.0090(18) 0.009(2)
C01A 0.116(4) 0.036(2) 0.040(2) 0.0118(18) 0.003(3) 0.044(3)
F21 0.104(5) 0.121(8) 0.041(5) -0.027(4) -0.012(3) -0.002(4)
C01C 0.036(2) 0.059(2) 0.041(2) 0.032(2) 0.0159(17) 0.0129(18)
C01D 0.030(2) 0.099(4) 0.058(3) 0.050(3) 0.026(2) 0.029(2)
C01E 0.055(2) 0.0307(18) 0.048(2) 0.0106(17) 0.023(2) 0.0183(17)
F01G 0.233(6) 0.090(3) 0.052(2) 0.0059(19) 0.009(3) 0.096(3)
C9 0.094(5) 0.021(3) 0.032(2) 0.002(2) 0.006(3) -0.006(3)
C01I 0.139(5) 0.059(3) 0.031(2) 0.018(2) 0.022(3) 0.075(3)
F23 0.198(12) 0.037(3) 0.039(4) 0.007(2) 0.049(6) 0.010(5)
C01K 0.054(2) 0.0383(19) 0.051(2) 0.0219(18) 0.016(2) 0.0251(18)
F01L 0.143(4) 0.160(4) 0.081(3) 0.011(3) 0.054(3) 0.088(4)
F22 0.230(11) 0.038(3) 0.074(5) 0.022(3) 0.070(7) 0.046(5)
F1 0.132(4) 0.066(3) 0.118(4) 0.036(3) -0.010(3) -0.034(3)
C01P 0.062(3) 0.070(3) 0.055(3) 0.040(2) 0.018(2) 0.031(2)
C13 0.034(6) 0.050(4) 0.047(8) 0.018(5) -0.004(6) 0.006(4)
B01R 0.0283(18) 0.0336(18) 0.0266(17) 0.0138(15) 0.0061(15) 0.0158(15)
F19 0.097(3) 0.093(2) 0.092(3) 0.059(2) 0.0172(18) 0.0332(15)
C01T 0.044(2) 0.044(2) 0.044(2) 0.0228(18) 0.0135(17) 0.0012(17)
C01U 0.064(3) 0.0370(19) 0.043(2) 0.0111(17) 0.025(2) 0.032(2)
F12 0.055(6) 0.190(19) 0.21(2) 0.16(2) 0.069(9) 0.046(9)
C01W 0.067(3) 0.050(2) 0.046(2) 0.020(2) 0.005(2) 0.022(2)
C01X 0.056(2) 0.107(4) 0.037(2) 0.017(2) 0.0155(18) 0.060(3)
C01Y 0.055(3) 0.059(3) 0.062(3) 0.034(2) 0.020(2) 0.033(2)
F2 0.179(5) 0.159(6) 0.222(8) 0.164(6) 0.101(5) 0.113(5)
C020 0.092(4) 0.060(3) 0.055(3) 0.036(2) 0.024(3) 0.034(3)
C021 0.045(3) 0.071(3) 0.069(3) 0.037(3) -0.013(2) 0.005(2)
C024 0.046(3) 0.042(2) 0.115(4) 0.030(3) 0.035(3) 0.0146(19)
F7 0.095(6) 0.186(7) 0.151(7) 0.020(5) 0.015(4) 0.113(6)
C0 0.084(3) 0.031(3) 0.074(3) 0.027(2) 0.013(2) 0.0129(19)
C5 0.043(5) 0.079(6) 0.085(7) 0.061(6) 0.026(5) 0.006(5)
F20 0.103(3) 0.096(3) 0.080(2) 0.0510(18) 0.0162(16) 0.0407(18)
C02A 0.069(3) 0.084(4) 0.122(5) 0.064(4) 0.043(4) 0.054(3)
F13 0.111(12) 0.087(6) 0.129(8) 0.084(5) 0.064(8) 0.027(6)
F8 0.048(3) 0.130(6) 0.091(3) 0.001(3) -0.007(3) 0.055(4)
C02D 0.061(3) 0.105(5) 0.137(6) 0.046(5) -0.021(4) 0.033(3)
C02E 0.220(9) 0.080(4) 0.067(4) 0.040(3) 0.061(5) 0.116(5)
C11 0.049(3) 0.060(4) 0.039(4) 0.015(3) 0.004(3) 0.027(3)
C02H 0.085(5) 0.104(5) 0.153(6) 0.102(5) 0.026(4) 0.032(4)
F18 0.108(3) 0.101(3) 0.105(3) 0.0476(18) 0.0284(19) 0.056(2)
C3 0.060(3) 0.127(4) 0.076(4) 0.016(3) 0.015(2) 0.064(3)
C7 0.082(2) 0.080(2) 0.0777(19) 0.0411(13) 0.0165(10) 0.0365(11)
F6 0.080(4) 0.149(5) 0.135(6) 0.033(5) 0.007(4) 0.038(4)
F3 0.096(15) 0.06(2) 0.037(11) 0.021(12) -0.005(11) 0.034(14)
F4 0.074(9) 0.07(2) 0.08(2) 0.06(2) -0.004(9) 0.013(10)
F5 0.078(13) 0.052(19) 0.036(12) 0.024(12) -0.001(12) 0.020(16)
C1 0.074(9) 0.04(2) 0.034(11) 0.016(13) -0.005(8) 0.014(10)
C2B 0.19(2) 0.19(2) 0.159(18) 0.143(17) 0.075(17) 0.13(2)
F9 0.042(4) 0.110(7) 0.091(6) 0.031(5) 0.019(4) 0.033(4)
F10 0.050(5) 0.092(5) 0.097(5) 0.030(4) -0.001(4) 0.046(4)
C4 0.050(3) 0.083(5) 0.068(3) 0.022(3) 0.006(2) 0.040(3)
F11 0.066(5) 0.157(9) 0.067(3) 0.027(4) 0.000(3) 0.072(6)
F15 0.110(5) 0.108(6) 0.125(6) 0.077(5) 0.091(5) 0.043(5)
C6 0.081(5) 0.055(4) 0.062(3) 0.028(3) 0.037(3) 0.002(3)
F16 0.147(9) 0.068(4) 0.083(4) 0.027(3) 0.053(5) -0.036(5)
F17 0.117(5) 0.102(6) 0.069(4) 0.061(4) 0.041(4) 0.014(5)
C8 0.079(2) 0.0779(19) 0.078(2) 0.0389(12) 0.0142(10) 0.0369(12)
F1A 0.108(3) 0.106(3) 0.114(3) 0.0484(18) 0.0236(19) 0.061(2)
F1B 0.090(2) 0.078(2) 0.080(3) 0.0482(18) 0.0107(16) 0.0368(15)
F1C 0.098(3) 0.097(3) 0.090(2) 0.0535(19) 0.0029(15) 0.0454(18)
F1D 0.107(8) 0.134(14) 0.038(4) 0.015(6) -0.003(5) 0.068(9)
F1E 0.154(11) 0.099(8) 0.043(5) 0.021(6) 0.030(7) 0.089(8)
C10 0.068(6) 0.054(6) 0.031(2) 0.005(3) 0.004(3) 0.027(5)
F1F 0.086(6) 0.068(5) 0.044(5) -0.004(4) 0.025(4) 0.032(4)
C12 0.061(5) 0.046(7) 0.134(14) 0.019(8) -0.016(6) 0.009(5)
F1G 0.080(4) 0.072(3) 0.0528(19) -0.0072(17) 0.012(2) 0.028(3)
F1H 0.0309(16) 0.054(2) 0.123(5) -0.001(3) 0.024(2) 0.0063(15)
C14 0.029(2) 0.049(2) 0.050(2) 0.0032(17) 0.0056(19) 0.0122(16)
F1I 0.058(3) 0.048(2) 0.116(4) 0.028(2) -0.009(3) 0.0042(18)
C2A 0.141(11) 0.098(8) 0.140(8) 0.090(8) 0.011(7) 0.029(8)

loop_
_atom_type_symbol
_atom_type_description
_atom_type_scat_dispersion_real
_atom_type_scat_dispersion_imag
_atom_type_scat_source
C C 0.0033 0.0016 'International Tables Vol C Tables 4.2.6.8 and 6.1.1.4'
H H 0.0000 0.0000 'International Tables Vol C Tables 4.2.6.8 and 6.1.1.4'
B B 0.0013 0.0007 'International Tables Vol C Tables 4.2.6.8 and 6.1.1.4'
Br Br -0.2901 2.4595 'International Tables Vol C Tables 4.2.6.8 and 6.1.1.4'
F F 0.0171 0.0103 'International Tables Vol C Tables 4.2.6.8 and 6.1.1.4'
N N 0.0061 0.0033 'International Tables Vol C Tables 4.2.6.8 and 6.1.1.4'

loop_
_geom_angle_atom_site_label_1
_geom_angle_atom_site_label_2
_geom_angle_atom_site_label_3
_geom_angle
_geom_angle_site_symmetry_1
_geom_angle_site_symmetry_3
_geom_angle_publ_flag
B017 Br01 B01R 117.76(13) . . ?
C004 C002 C006 112.2(3) . . ?
C004 C002 B017 126.9(3) . . ?
C006 C002 B017 120.9(3) . . ?
C002 C004 C00D 124.7(3) . . ?
C002 C004 C00F 145.5(3) . . ?
C00D C004 C00F 89.8(2) . . ?
C00O N005 C010 105.8(3) . . ?
C00O N005 C012 111.5(3) . . ?
C00O N005 C01E 110.3(3) . . ?
C010 N005 C012 111.6(3) . . ?
C010 N005 C01E 111.0(3) . . ?
C01E N005 C012 106.8(3) . . ?
C002 C006 H006 118.1 . . ?
C00G C006 C002 123.8(3) . . ?
C00G C006 H006 118.1 . . ?
C00N C00A H00A 119.0 . . ?
C014 C00A H00A 119.0 . . ?
C014 C00A C00N 122.1(3) . . ?
C00L C00B H00B 119.2 . . ?
C00L C00B C00Q 121.5(3) . . ?
C00Q C00B H00B 119.2 . . ?
C004 C00D C00J 90.0(2) . . ?
C00H C00D C004 121.9(3) . . ?
C00H C00D C00J 148.0(3) . . ?
C00S C00E C01U 119.6(3) . . ?
C00Y C00E C00S 120.6(4) . . ?
C00Y C00E C01U 119.8(3) . . ?
C00I C00F C004 145.4(3) . . ?
C00I C00F C00J 124.4(3) . . ?
C00J C00F C004 90.2(3) . . ?
C006 C00G H00G 119.0 . . ?
C006 C00G C00H 122.0(3) . . ?
C00H C00G H00G 119.0 . . ?
C00D C00H C00G 115.4(3) . . ?
C00D C00H H00H 122.3 . . ?
C00G C00H H00H 122.3 . . ?
C00F C00I C00V 112.6(3) . . ?
C00F C00I B01R 126.1(3) . . ?
C00V C00I B01R 121.0(3) . . ?
C00F C00J C00D 90.0(3) . . ?
C01C C00J C00D 147.6(3) . . ?
C01C C00J C00F 122.3(3) . . ?
C00B C00L C00R 116.5(3) . . ?
C00B C00L B017 123.1(3) . . ?
C00R C00L B017 120.4(3) . . ?
C00W C00M H00M 118.9 . . ?
C00X C00M H00M 118.9 . . ?
C00X C00M C00W 122.1(3) . . ?
C00A C00N C00T 116.2(3) . . ?
C00A C00N B01R 124.4(3) . . ?
C00T C00N B01R 119.2(3) . . ?
N005 C00O H00C 107.9 . . ?
N005 C00O H00D 107.9 . . ?
H00C C00O H00D 107.2 . . ?
C00Z C00O N005 117.6(3) . . ?
C00Z C00O H00C 107.9 . . ?
C00Z C00O H00D 107.9 . . ?
C00S C00P C013 115.9(3) . . ?
C00S C00P B017 126.9(3) . . ?
C013 C00P B017 117.0(3) . . ?
C00B C00Q C9 120.9(8) . . ?
C00B C00Q C10 120.3(15) . . ?
C011 C00Q C00B 120.8(3) . . ?
C011 C00Q C9 118.1(8) . . ?
C011 C00Q C10 118.9(15) . . ?
C00L C00R H00R 119.0 . . ?
C01T C00R C00L 122.0(3) . . ?
C01T C00R H00R 119.0 . . ?
C00E C00S H00S 118.9 . . ?
C00P C00S C00E 122.2(3) . . ?
C00P C00S H00S 118.9 . . ?
C00N C00T H00T 119.3 . . ?
C01I C00T C00N 121.4(4) . . ?
C01I C00T H00T 119.3 . . ?
C00I C00V H00V 118.4 . . ?
C01D C00V C00I 123.2(4) . . ?
C01D C00V H00V 118.4 . . ?
C00M C00W C016 116.2(3) . . ?
C00M C00W B01R 120.9(3) . . ?
C016 C00W B01R 123.0(3) . . ?
C00M C00X C019 120.7(4) . . ?
C00M C00X C13 121(4) . . ?
C00M C00X C14 121.6(7) . . ?
C019 C00X C13 118(4) . . ?
C019 C00X C14 117.7(7) . . ?
C00E C00Y H00Y 120.7 . . ?
C00E C00Y C01X 118.5(4) . . ?
C01X C00Y H00Y 120.7 . . ?
C00O C00Z H00E 109.7 . . ?
C00O C00Z H00F 109.7 . . ?
C00O C00Z C01W 109.6(3) . . ?
H00E C00Z H00F 108.2 . . ?
C01W C00Z H00E 109.7 . . ?
C01W C00Z H00F 109.7 . . ?
N005 C010 H01B 108.1 . . ?
N005 C010 H01E 108.1 . . ?
H01B C010 H01E 107.3 . . ?
C020 C010 N005 116.9(3) . . ?
C020 C010 H01B 108.1 . . ?
C020 C010 H01E 108.1 . . ?
C00Q C011 H011 120.6 . . ?
C01T C011 C00Q 118.7(3) . . ?
C01T C011 H011 120.6 . . ?
N005 C012 H01F 108.3 . . ?
N005 C012 H01G 108.3 . . ?
H01F C012 H01G 107.4 . . ?
C01K C012 N005 116.0(3) . . ?
C01K C012 H01F 108.3 . . ?
C01K C012 H01G 108.3 . . ?
C00P C013 H013 119.3 . . ?
C01X C013 C00P 121.5(4) . . ?
C01X C013 H013 119.3 . . ?
C00A C014 C0 121.3(5) . . ?
C00A C014 C1 112(3) . . ?
C01A C014 C00A 120.5(4) . . ?
C01A C014 C0 118.1(5) . . ?
C01A C014 C1 128(3) . . ?
C00W C016 H016 119.0 . . ?
C021 C016 C00W 121.9(4) . . ?
C021 C016 H016 119.0 . . ?
C002 B017 Br01 106.0(2) . . ?
C002 B017 C00P 111.3(3) . . ?
C00L B017 Br01 104.0(2) . . ?
C00L B017 C002 116.8(3) . . ?
C00L B017 C00P 112.9(3) . . ?
C00P B017 Br01 104.5(2) . . ?
C00X C019 H019 120.6 . . ?
C021 C019 C00X 118.9(4) . . ?
C021 C019 H019 120.6 . . ?
C014 C01A H01A 120.6 . . ?
C014 C01A C01I 118.8(4) . . ?
C01I C01A H01A 120.6 . . ?
C00J C01C H01C 122.5 . . ?
C00J C01C C01D 115.1(3) . . ?
C01D C01C H01C 122.5 . . ?
C00V C01D C01C 122.5(3) . . ?
C00V C01D H01D 118.8 . . ?
C01C C01D H01D 118.8 . . ?
N005 C01E H01H 108.3 . . ?
N005 C01E H01I 108.3 . . ?
N005 C01E C024 115.8(3) . . ?
H01H C01E H01I 107.4 . . ?
C024 C01E H01H 108.3 . . ?
C024 C01E H01I 108.3 . . ?
F21 C9 C00Q 112.0(16) . . ?
F21 C9 F22 86.1(17) . . ?
F23 C9 C00Q 114.0(12) . . ?
F23 C9 F21 104.9(18) . . ?
F23 C9 F22 125.0(19) . . ?
F22 C9 C00Q 110.6(15) . . ?
C00T C01I C02E 119.7(5) . . ?
C01A C01I C00T 120.9(4) . . ?
C01A C01I C02E 119.3(5) . . ?
C012 C01K H01J 109.4 . . ?
C012 C01K H01K 109.4 . . ?
H01J C01K H01K 108.0 . . ?
C01Y C01K C012 111.1(3) . . ?
C01Y C01K H01J 109.4 . . ?
C01Y C01K H01K 109.4 . . ?
H01L C01P H01M 109.5 . . ?
H01L C01P H01N 109.5 . . ?
H01M C01P H01N 109.5 . . ?
C01W C01P H01L 109.5 . . ?
C01W C01P H01M 109.5 . . ?
C01W C01P H01N 109.5 . . ?
F24 C13 C00X 109(5) . . ?
F26 C13 F24 128(3) . . ?
F26 C13 F25 115(5) . . ?
F26 C13 C00X 120(6) . . ?
F25 C13 F24 61(5) . . ?
F25 C13 C00X 109(6) . . ?
C00I B01R Br01 104.1(2) . . ?
C00I B01R C00N 114.9(3) . . ?
C00I B01R C00W 115.5(3) . . ?
C00N B01R Br01 105.5(2) . . ?
C00N B01R C00W 116.4(3) . . ?
C00W B01R Br01 97.3(2) . . ?
C00R C01T C5 120.6(17) . . ?
C00R C01T C6 117.9(10) . . ?
C011 C01T C00R 120.4(3) . . ?
C011 C01T C5 118.9(17) . . ?
C011 C01T C6 121.4(10) . . ?
F003 C01U F007 105.1(4) . . ?
F003 C01U F008 104.3(4) . . ?
F003 C01U C00E 113.8(3) . . ?
F007 C01U F008 108.6(4) . . ?
F007 C01U C00E 112.4(4) . . ?
F008 C01U C00E 112.1(3) . . ?
C00Z C01W C01P 113.8(4) . . ?
C00Z C01W H01O 108.8 . . ?
C00Z C01W H01P 108.8 . . ?
C01P C01W H01O 108.8 . . ?
C01P C01W H01P 108.8 . . ?
H01O C01W H01P 107.7 . . ?
C00Y C01X C013 121.3(4) . . ?
C00Y C01X C3 118.4(6) . . ?
C00Y C01X C4 115.9(8) . . ?
C013 C01X C3 119.8(7) . . ?
C013 C01X C4 121.0(8) . . ?
C01K C01Y H01Q 109.0 . . ?
C01K C01Y H01R 109.0 . . ?
C01K C01Y C02A 112.8(4) . . ?
H01Q C01Y H01R 107.8 . . ?
C02A C01Y H01Q 109.0 . . ?
C02A C01Y H01R 109.0 . . ?
C010 C020 H02A 109.6 . . ?
C010 C020 H02B 109.6 . . ?
C010 C020 C02H 110.1(5) . . ?
H02A C020 H02B 108.2 . . ?
C02H C020 H02A 109.6 . . ?
C02H C020 H02B 109.6 . . ?
C016 C021 C7 121.9(7) . . ?
C016 C021 C8 115.7(7) . . ?
C019 C021 C016 120.2(4) . . ?
C019 C021 C7 115.0(7) . . ?
C019 C021 C8 123.6(7) . . ?
C01E C024 H02E 108.5 . . ?
C01E C024 H02F 108.5 . . ?
C01E C024 H02C 107.4 . . ?
C01E C024 H02D 107.4 . . ?
H02E C024 H02F 107.5 . . ?
H02C C024 H02D 107.0 . . ?
C11 C024 C01E 115.1(5) . . ?
C11 C024 H02E 108.5 . . ?
C11 C024 H02F 108.5 . . ?
C12 C024 C01E 119.6(7) . . ?
C12 C024 H02C 107.4 . . ?
C12 C024 H02D 107.4 . . ?
F0 C0 C014 112.9(6) . . ?
F0 C0 F1 107.3(8) . . ?
F0 C0 F2 110.7(9) . . ?
F1 C0 C014 111.9(8) . . ?
F2 C0 C014 111.5(7) . . ?
F2 C0 F1 102.0(8) . . ?
F14 C5 C01T 125(2) . . ?
F14 C5 F12 121.1(17) . . ?
F14 C5 F13 64(2) . . ?
F12 C5 C01T 112.1(18) . . ?
F12 C5 F13 106(2) . . ?
F13 C5 C01T 116(2) . . ?
C01Y C02A H02G 109.5 . . ?
C01Y C02A H02H 109.5 . . ?
C01Y C02A H02I 109.5 . . ?
H02G C02A H02H 109.5 . . ?
H02G C02A H02I 109.5 . . ?
H02H C02A H02I 109.5 . . ?
H02M C02D H02N 109.5 . . ?
H02M C02D H02O 109.5 . . ?
H02N C02D H02O 109.5 . . ?
H02J C02D H02K 109.5 . . ?
H02J C02D H02L 109.5 . . ?
H02K C02D H02L 109.5 . . ?
C11 C02D H02M 109.5 . . ?
C11 C02D H02N 109.5 . . ?
C11 C02D H02O 109.5 . . ?
C12 C02D H02J 109.5 . . ?
C12 C02D H02K 109.5 . . ?
C12 C02D H02L 109.5 . . ?
F015 C02E F01G 98.2(6) . . ?
F015 C02E C01I 114.2(4) . . ?
F01G C02E C01I 111.4(6) . . ?
F01L C02E F015 119.0(7) . . ?
F01L C02E F01G 99.3(4) . . ?
F01L C02E C01I 112.4(6) . . ?
C024 C11 C02D 111.0(6) . . ?
C024 C11 H11A 109.4 . . ?
C024 C11 H11B 109.4 . . ?
C02D C11 H11A 109.4 . . ?
C02D C11 H11B 109.4 . . ?
H11A C11 H11B 108.0 . . ?
C020 C02H H02P 106.5 . . ?
C020 C02H H02Q 106.5 . . ?
C020 C02H H02R 106.6 . . ?
C020 C02H H02S 106.6 . . ?
H02P C02H H02Q 106.5 . . ?
H02R C02H H02S 106.6 . . ?
C2B C02H C020 122.7(14) . . ?
C2B C02H H02R 106.6 . . ?
C2B C02H H02S 106.6 . . ?
C2A C02H C020 123.2(9) . . ?
C2A C02H H02P 106.5 . . ?
C2A C02H H02Q 106.5 . . ?
F7 C3 C01X 120.0(12) . . ?
F7 C3 F8 113.3(10) . . ?
F8 C3 C01X 115.9(8) . . ?
F6 C3 C01X 124.1(14) . . ?
F6 C3 F7 104.5(13) . . ?
F6 C3 F8 68.2(12) . . ?
F19 C7 C021 116.7(11) . . ?
F19 C7 F18 92.5(10) . . ?
F20 C7 F19 108.8(10) . . ?
F20 C7 C021 127.3(12) . . ?
F20 C7 F18 106.4(11) . . ?
F18 C7 C021 97.1(9) . . ?
F3 C1 C014 110(6) . . ?
F4 C1 C014 126(7) . . ?
F4 C1 F3 123(3) . . ?
F4 C1 F5 124(5) . . ?
F5 C1 C014 104(5) . . ?
F5 C1 F3 29(3) . . ?
C02H C2B H2BA 109.5 . . ?
C02H C2B H2BB 109.5 . . ?
C02H C2B H2BC 109.5 . . ?
H2BA C2B H2BB 109.5 . . ?
H2BA C2B H2BC 109.5 . . ?
H2BB C2B H2BC 109.5 . . ?
C01X C4 F9 95.2(10) . . ?
F10 C4 C01X 119.2(12) . . ?
F10 C4 F9 93.6(12) . . ?
F11 C4 C01X 117.7(13) . . ?
F11 C4 F9 133.4(13) . . ?
F11 C4 F10 97.3(13) . . ?
F15 C6 C01T 115.5(13) . . ?
F15 C6 F16 105.8(16) . . ?
F15 C6 F17 88.1(15) . . ?
F16 C6 C01T 112.8(14) . . ?
F16 C6 F17 124.5(14) . . ?
F17 C6 C01T 108.0(15) . . ?
C021 C8 F1A 108.9(9) . . ?
F1B C8 C021 122.0(11) . . ?
F1B C8 F1A 88.4(10) . . ?
F1B C8 F1C 123.0(10) . . ?
F1C C8 C021 112.5(10) . . ?
F1C C8 F1A 89.0(10) . . ?
F1D C10 C00Q 114(2) . . ?
F1D C10 F1F 104(2) . . ?
F1E C10 C00Q 118(2) . . ?
F1E C10 F1D 123(2) . . ?
F1E C10 F1F 76(2) . . ?
F1F C10 C00Q 114(2) . . ?
C024 C12 C02D 110.7(11) . . ?
C024 C12 H12A 109.5 . . ?
C024 C12 H12B 109.5 . . ?
C02D C12 H12A 109.5 . . ?
C02D C12 H12B 109.5 . . ?
H12A C12 H12B 108.1 . . ?
F1G C14 C00X 115.1(8) . . ?
F1G C14 F1H 110.5(10) . . ?
F1G C14 F1I 99.2(9) . . ?
F1H C14 C00X 113.6(7) . . ?
F1H C14 F1I 103.2(7) . . ?
F1I C14 C00X 113.8(9) . . ?
C02H C2A H2AA 109.5 . . ?
C02H C2A H2AB 109.5 . . ?
C02H C2A H2AC 109.5 . . ?
H2AA C2A H2AB 109.5 . . ?
H2AA C2A H2AC 109.5 . . ?
H2AB C2A H2AC 109.5 . . ?

loop_
_geom_bond_atom_site_label_1
_geom_bond_atom_site_label_2
_geom_bond_distance
_geom_bond_site_symmetry_2
_geom_bond_publ_flag
Br01 B017 2.220(4) . ?
Br01 B01R 2.314(4) . ?
C002 C004 1.368(4) . ?
C002 C006 1.430(5) . ?
C002 B017 1.611(4) . ?
F003 C01U 1.316(5) . ?
C004 C00D 1.431(4) . ?
C004 C00F 1.513(5) . ?
N005 C00O 1.518(5) . ?
N005 C010 1.519(4) . ?
N005 C012 1.521(5) . ?
N005 C01E 1.521(5) . ?
C006 H006 0.9500 . ?
C006 C00G 1.387(5) . ?
F007 C01U 1.320(4) . ?
F008 C01U 1.327(5) . ?
F24 C13 1.47(9) . ?
C00A H00A 0.9500 . ?
C00A C00N 1.396(5) . ?
C00A C014 1.390(5) . ?
C00B H00B 0.9500 . ?
C00B C00L 1.388(4) . ?
C00B C00Q 1.393(5) . ?
F26 C13 1.12(9) . ?
C00D C00H 1.361(5) . ?
C00D C00J 1.513(5) . ?
C00E C00S 1.394(4) . ?
C00E C00Y 1.371(6) . ?
C00E C01U 1.496(6) . ?
C00F C00I 1.366(5) . ?
C00F C00J 1.426(4) . ?
C00G H00G 0.9500 . ?
C00G C00H 1.408(5) . ?
C00H H00H 0.9500 . ?
C00I C00V 1.430(5) . ?
C00I B01R 1.594(5) . ?
C00J C01C 1.359(5) . ?
F25 C13 1.31(10) . ?
C00L C00R 1.402(4) . ?
C00L B017 1.602(5) . ?
C00M H00M 0.9500 . ?
C00M C00W 1.391(5) . ?
C00M C00X 1.377(5) . ?
C00N C00T 1.402(5) . ?
C00N B01R 1.602(5) . ?
C00O H00C 0.9900 . ?
C00O H00D 0.9900 . ?
C00O C00Z 1.502(5) . ?
C00P C00S 1.392(5) . ?
C00P C013 1.398(5) . ?
C00P B017 1.620(5) . ?
C00Q C011 1.384(5) . ?
C00Q C9 1.504(10) . ?
C00Q C10 1.507(13) . ?
C00R H00R 0.9500 . ?
C00R C01T 1.388(5) . ?
C00S H00S 0.9500 . ?
C00T H00T 0.9500 . ?
C00T C01I 1.391(6) . ?
F0 C0 1.298(9) . ?
C00V H00V 0.9500 . ?
C00V C01D 1.388(6) . ?
C00W C016 1.396(5) . ?
C00W B01R 1.606(5) . ?
C00X C019 1.384(6) . ?
C00X C13 1.476(19) . ?
C00X C14 1.477(6) . ?
C00Y H00Y 0.9500 . ?
C00Y C01X 1.371(7) . ?
C00Z H00E 0.9900 . ?
C00Z H00F 0.9900 . ?
C00Z C01W 1.517(6) . ?
C010 H01B 0.9900 . ?
C010 H01E 0.9900 . ?
C010 C020 1.506(6) . ?
C011 H011 0.9500 . ?
C011 C01T 1.376(6) . ?
C012 H01F 0.9900 . ?
C012 H01G 0.9900 . ?
C012 C01K 1.507(5) . ?
C013 H013 0.9500 . ?
C013 C01X 1.392(5) . ?
C014 C01A 1.374(6) . ?
C014 C0 1.504(7) . ?
C014 C1 1.51(2) . ?
F015 C02E 1.291(7) . ?
C016 H016 0.9500 . ?
C016 C021 1.394(6) . ?
F14 C5 1.11(3) . ?
C019 H019 0.9500 . ?
C019 C021 1.371(7) . ?
C01A H01A 0.9500 . ?
C01A C01I 1.377(7) . ?
F21 C9 1.31(3) . ?
C01C H01C 0.9500 . ?
C01C C01D 1.402(6) . ?
C01D H01D 0.9500 . ?
C01E H01H 0.9900 . ?
C01E H01I 0.9900 . ?
C01E C024 1.531(7) . ?
F01G C02E 1.413(9) . ?
C9 F23 1.29(2) . ?
C9 F22 1.33(3) . ?
C01I C02E 1.500(7) . ?
C01K H01J 0.9900 . ?
C01K H01K 0.9900 . ?
C01K C01Y 1.506(6) . ?
F01L C02E 1.277(9) . ?
F1 C0 1.307(12) . ?
C01P H01L 0.9800 . ?
C01P H01M 0.9800 . ?
C01P H01N 0.9800 . ?
C01P C01W 1.529(6) . ?
F19 C7 1.319(15) . ?
C01T C5 1.501(13) . ?
C01T C6 1.512(10) . ?
F12 C5 1.25(3) . ?
C01W H01O 0.9900 . ?
C01W H01P 0.9900 . ?
C01X C3 1.492(11) . ?
C01X C4 1.508(12) . ?
C01Y H01Q 0.9900 . ?
C01Y H01R 0.9900 . ?
C01Y C02A 1.517(6) . ?
F2 C0 1.299(11) . ?
C020 H02A 0.9900 . ?
C020 H02B 0.9900 . ?
C020 C02H 1.521(8) . ?
C021 C7 1.475(11) . ?
C021 C8 1.533(12) . ?
C024 H02E 0.9900 . ?
C024 H02F 0.9900 . ?
C024 H02C 0.9900 . ?
C024 H02D 0.9900 . ?
C024 C11 1.452(8) . ?
C024 C12 1.301(13) . ?
F7 C3 1.195(14) . ?
C5 F13 1.34(4) . ?
F20 C7 1.180(14) . ?
C02A H02G 0.9800 . ?
C02A H02H 0.9800 . ?
C02A H02I 0.9800 . ?
F8 C3 1.366(12) . ?
C02D H02M 0.9800 . ?
C02D H02N 0.9800 . ?
C02D H02O 0.9800 . ?
C02D H02J 0.9800 . ?
C02D H02K 0.9800 . ?
C02D H02L 0.9800 . ?
C02D C11 1.535(9) . ?
C02D C12 1.681(15) . ?
C11 H11A 0.9900 . ?
C11 H11B 0.9900 . ?
C02H H02P 0.9900 . ?
C02H H02Q 0.9900 . ?
C02H H02R 0.9900 . ?
C02H H02S 0.9900 . ?
C02H C2B 1.269(17) . ?
C02H C2A 1.369(11) . ?
F18 C7 1.410(16) . ?
C3 F6 1.074(17) . ?
F3 C1 1.40(10) . ?
F4 C1 1.13(9) . ?
F5 C1 1.40(11) . ?
C2B H2BA 0.9800 . ?
C2B H2BB 0.9800 . ?
C2B H2BC 0.9800 . ?
F9 C4 1.69(2) . ?
F10 C4 1.287(18) . ?
C4 F11 1.270(18) . ?
F15 C6 1.29(2) . ?
C6 F16 1.31(2) . ?
C6 F17 1.42(3) . ?
C8 F1A 1.637(17) . ?
C8 F1B 1.180(15) . ?
C8 F1C 1.298(16) . ?
F1D C10 1.28(4) . ?
F1E C10 1.25(4) . ?
C10 F1F 1.35(3) . ?
C12 H12A 0.9900 . ?
C12 H12B 0.9900 . ?
F1G C14 1.302(11) . ?
F1H C14 1.333(11) . ?
C14 F1I 1.358(15) . ?
C2A H2AA 0.9800 . ?
C2A H2AB 0.9800 . ?
C2A H2AC 0.9800 . ?

loop_
_geom_torsion_atom_site_label_1
_geom_torsion_atom_site_label_2
_geom_torsion_atom_site_label_3
_geom_torsion_atom_site_label_4
_geom_torsion
_geom_torsion_site_symmetry_1
_geom_torsion_site_symmetry_2
_geom_torsion_site_symmetry_3
_geom_torsion_site_symmetry_4
_geom_torsion_publ_flag
C002 C004 C00D C00H -1.3(5) . . . . ?
C002 C004 C00D C00J -179.7(3) . . . . ?
C002 C004 C00F C00I 2.5(8) . . . . ?
C002 C004 C00F C00J 179.4(5) . . . . ?
C002 C006 C00G C00H 0.0(6) . . . . ?
C004 C002 C006 C00G -0.1(5) . . . . ?
C004 C002 B017 Br01 22.5(4) . . . . ?
C004 C002 B017 C00L -92.7(4) . . . . ?
C004 C002 B017 C00P 135.6(3) . . . . ?
C004 C00D C00H C00G 1.0(5) . . . . ?
C004 C00D C00J C00F 0.5(2) . . . . ?
C004 C00D C00J C01C 176.8(6) . . . . ?
C004 C00F C00I C00V 176.9(4) . . . . ?
C004 C00F C00I B01R 2.5(7) . . . . ?
C004 C00F C00J C00D -0.5(2) . . . . ?
C004 C00F C00J C01C -178.1(4) . . . . ?
N005 C00O C00Z C01W 174.5(4) . . . . ?
N005 C010 C020 C02H 175.5(5) . . . . ?
N005 C012 C01K C01Y -176.5(3) . . . . ?
N005 C01E C024 C11 170.9(5) . . . . ?
N005 C01E C024 C12 118.0(12) . . . . ?
C006 C002 C004 C00D 0.8(4) . . . . ?
C006 C002 C004 C00F -177.8(4) . . . . ?
C006 C002 B017 Br01 -158.5(2) . . . . ?
C006 C002 B017 C00L 86.3(4) . . . . ?
C006 C002 B017 C00P -45.4(4) . . . . ?
C006 C00G C00H C00D -0.4(5) . . . . ?
C00A C00N C00T C01I -0.2(6) . . . . ?
C00A C00N B01R Br01 -46.8(4) . . . . ?
C00A C00N B01R C00I -160.8(3) . . . . ?
C00A C00N B01R C00W 59.7(4) . . . . ?
C00A C014 C01A C01I 0.4(7) . . . . ?
C00A C014 C0 F0 16.1(12) . . . . ?
C00A C014 C0 F1 137.3(7) . . . . ?
C00A C014 C0 F2 -109.2(8) . . . . ?
C00A C014 C1 F3 -68(6) . . . . ?
C00A C014 C1 F4 109(8) . . . . ?
C00A C014 C1 F5 -97(5) . . . . ?
C00B C00L C00R C01T -1.0(6) . . . . ?
C00B C00L B017 Br01 -104.2(3) . . . . ?
C00B C00L B017 C002 12.1(5) . . . . ?
C00B C00L B017 C00P 143.0(3) . . . . ?
C00B C00Q C011 C01T -2.1(7) . . . . ?
C00B C00Q C9 F21 -121.3(16) . . . . ?
C00B C00Q C9 F23 -2(3) . . . . ?
C00B C00Q C9 F22 144.5(14) . . . . ?
C00B C00Q C10 F1D -89(3) . . . . ?
C00B C00Q C10 F1E 116(3) . . . . ?
C00B C00Q C10 F1F 30(3) . . . . ?
C00D C004 C00F C00I -176.4(5) . . . . ?
C00D C004 C00F C00J 0.5(2) . . . . ?
C00D C00J C01C C01D -175.6(5) . . . . ?
C00E C00Y C01X C013 0.0(8) . . . . ?
C00E C00Y C01X C3 171.5(9) . . . . ?
C00E C00Y C01X C4 -164.5(9) . . . . ?
C00F C004 C00D C00H 177.9(3) . . . . ?
C00F C004 C00D C00J -0.5(2) . . . . ?
C00F C00I C00V C01D -1.0(6) . . . . ?
C00F C00I B01R Br01 -30.5(4) . . . . ?
C00F C00I B01R C00N 84.3(4) . . . . ?
C00F C00I B01R C00W -135.9(3) . . . . ?
C00F C00J C01C C01D 0.0(6) . . . . ?
C00H C00D C00J C00F -176.8(5) . . . . ?
C00H C00D C00J C01C -0.5(10) . . . . ?
C00I C00F C00J C00D 177.4(3) . . . . ?
C00I C00F C00J C01C -0.3(5) . . . . ?
C00I C00V C01D C01C 0.8(8) . . . . ?
C00J C00D C00H C00G 177.9(5) . . . . ?
C00J C00F C00I C00V 0.7(5) . . . . ?
C00J C00F C00I B01R -173.8(3) . . . . ?
C00J C01C C01D C00V -0.3(7) . . . . ?
C00L C00B C00Q C011 1.9(6) . . . . ?
C00L C00B C00Q C9 177.0(14) . . . . ?
C00L C00B C00Q C10 -178.7(16) . . . . ?
C00L C00R C01T C011 0.7(7) . . . . ?
C00L C00R C01T C5 177.3(13) . . . . ?
C00L C00R C01T C6 -172.2(10) . . . . ?
C00M C00W C016 C021 2.1(6) . . . . ?
C00M C00W B01R Br01 -77.7(3) . . . . ?
C00M C00W B01R C00I 31.7(4) . . . . ?
C00M C00W B01R C00N 170.9(3) . . . . ?
C00M C00X C019 C021 -0.3(7) . . . . ?
C00M C00X C13 F24 153(4) . . . . ?
C00M C00X C13 F26 -7(9) . . . . ?
C00M C00X C13 F25 -141(4) . . . . ?
C00M C00X C14 F1G 126.7(10) . . . . ?
C00M C00X C14 F1H -104.6(11) . . . . ?
C00M C00X C14 F1I 13.1(9) . . . . ?
C00N C00A C014 C01A -1.6(7) . . . . ?
C00N C00A C014 C0 174.9(6) . . . . ?
C00N C00A C014 C1 -178(4) . . . . ?
C00N C00T C01I C01A -1.0(7) . . . . ?
C00N C00T C01I C02E -179.8(5) . . . . ?
C00O N005 C010 C020 178.3(4) . . . . ?
C00O N005 C012 C01K 61.9(4) . . . . ?
C00O N005 C01E C024 -54.6(5) . . . . ?
C00O C00Z C01W C01P 178.4(4) . . . . ?
C00P C013 C01X C00Y -1.0(8) . . . . ?
C00P C013 C01X C3 -172.3(9) . . . . ?
C00P C013 C01X C4 162.8(9) . . . . ?
C00Q C00B C00L C00R -0.3(5) . . . . ?
C00Q C00B C00L B017 -177.7(3) . . . . ?
C00Q C011 C01T C00R 0.9(8) . . . . ?
C00Q C011 C01T C5 -175.8(13) . . . . ?
C00Q C011 C01T C6 173.5(11) . . . . ?
C00R C00L B017 Br01 78.4(3) . . . . ?
C00R C00L B017 C002 -165.2(3) . . . . ?
C00R C00L B017 C00P -34.3(4) . . . . ?
C00R C01T C5 F14 -69(4) . . . . ?
C00R C01T C5 F12 94(3) . . . . ?
C00R C01T C5 F13 -144(2) . . . . ?
C00R C01T C6 F15 44(2) . . . . ?
C00R C01T C6 F16 166.2(14) . . . . ?
C00R C01T C6 F17 -52.4(15) . . . . ?
C00S C00E C00Y C01X 0.5(7) . . . . ?
C00S C00E C01U F003 -47.5(5) . . . . ?
C00S C00E C01U F007 -166.9(4) . . . . ?
C00S C00E C01U F008 70.5(5) . . . . ?
C00S C00P C013 C01X 1.2(6) . . . . ?
C00S C00P B017 Br01 25.0(4) . . . . ?
C00S C00P B017 C002 -89.0(4) . . . . ?
C00S C00P B017 C00L 137.4(3) . . . . ?
C00T C00N B01R Br01 138.9(3) . . . . ?
C00T C00N B01R C00I 24.9(5) . . . . ?
C00T C00N B01R C00W -114.6(4) . . . . ?
C00T C01I C02E F015 -50.3(10) . . . . ?
C00T C01I C02E F01G -160.4(5) . . . . ?
C00T C01I C02E F01L 89.1(7) . . . . ?
C00V C00I B01R Br01 155.4(3) . . . . ?
C00V C00I B01R C00N -89.8(4) . . . . ?
C00V C00I B01R C00W 50.1(5) . . . . ?
C00W C00M C00X C019 0.1(6) . . . . ?
C00W C00M C00X C13 171(4) . . . . ?
C00W C00M C00X C14 178.9(5) . . . . ?
C00W C016 C021 C019 -2.4(8) . . . . ?
C00W C016 C021 C7 157.6(8) . . . . ?
C00W C016 C021 C8 -174.8(8) . . . . ?
C00X C00M C00W C016 -1.0(5) . . . . ?
C00X C00M C00W B01R 179.3(3) . . . . ?
C00X C019 C021 C016 1.4(8) . . . . ?
C00X C019 C021 C7 -159.8(8) . . . . ?
C00X C019 C021 C8 173.2(8) . . . . ?
C00Y C00E C00S C00P -0.2(6) . . . . ?
C00Y C00E C01U F003 133.5(4) . . . . ?
C00Y C00E C01U F007 14.2(6) . . . . ?
C00Y C00E C01U F008 -108.5(5) . . . . ?
C00Y C01X C3 F7 27.8(18) . . . . ?
C00Y C01X C3 F8 169.8(10) . . . . ?
C00Y C01X C3 F6 -110.0(15) . . . . ?
C00Y C01X C4 F9 -79.7(10) . . . . ?
C00Y C01X C4 F10 17.3(19) . . . . ?
C00Y C01X C4 F11 134.6(14) . . . . ?
C010 N005 C00O C00Z -178.6(4) . . . . ?
C010 N005 C012 C01K -56.1(4) . . . . ?
C010 N005 C01E C024 62.3(5) . . . . ?
C010 C020 C02H C2B -72.0(18) . . . . ?
C010 C020 C02H C2A 176.1(9) . . . . ?
C011 C00Q C9 F21 54(2) . . . . ?
C011 C00Q C9 F23 172.9(19) . . . . ?
C011 C00Q C9 F22 -40(2) . . . . ?
C011 C00Q C10 F1D 90(3) . . . . ?
C011 C00Q C10 F1E -64(3) . . . . ?
C011 C00Q C10 F1F -150(2) . . . . ?
C011 C01T C5 F14 107(4) . . . . ?
C011 C01T C5 F12 -89(3) . . . . ?
C011 C01T C5 F13 33(3) . . . . ?
C011 C01T C6 F15 -128.5(16) . . . . ?
C011 C01T C6 F16 -7(2) . . . . ?
C011 C01T C6 F17 134.8(11) . . . . ?
C012 N005 C00O C00Z 60.0(4) . . . . ?
C012 N005 C010 C020 -60.3(5) . . . . ?
C012 N005 C01E C024 -175.9(4) . . . . ?
C012 C01K C01Y C02A 177.6(4) . . . . ?
C013 C00P C00S C00E -0.7(5) . . . . ?
C013 C00P B017 Br01 -160.7(3) . . . . ?
C013 C00P B017 C002 85.2(4) . . . . ?
C013 C00P B017 C00L -48.4(4) . . . . ?
C013 C01X C3 F7 -160.7(12) . . . . ?
C013 C01X C3 F8 -18.7(17) . . . . ?
C013 C01X C3 F6 61.5(18) . . . . ?
C013 C01X C4 F9 115.7(10) . . . . ?
C013 C01X C4 F10 -147.3(12) . . . . ?
C013 C01X C4 F11 -30.0(18) . . . . ?
C014 C00A C00N C00T 1.5(5) . . . . ?
C014 C00A C00N B01R -173.0(4) . . . . ?
C014 C01A C01I C00T 0.8(8) . . . . ?
C014 C01A C01I C02E 179.6(6) . . . . ?
C016 C00W B01R Br01 102.6(4) . . . . ?
C016 C00W B01R C00I -148.0(4) . . . . ?
C016 C00W B01R C00N -8.7(5) . . . . ?
C016 C021 C7 F19 -5.2(17) . . . . ?
C016 C021 C7 F20 -152.0(13) . . . . ?
C016 C021 C7 F18 91.2(10) . . . . ?
C016 C021 C8 F1A 82.7(10) . . . . ?
C016 C021 C8 F1B -17.6(18) . . . . ?
C016 C021 C8 F1C 179.7(9) . . . . ?
B017 C002 C004 C00D 179.9(3) . . . . ?
B017 C002 C004 C00F 1.3(7) . . . . ?
B017 C002 C006 C00G -179.3(3) . . . . ?
B017 C00L C00R C01T 176.5(4) . . . . ?
B017 C00P C00S C00E 173.6(3) . . . . ?
B017 C00P C013 C01X -173.6(4) . . . . ?
C019 C00X C13 F24 -36(7) . . . . ?
C019 C00X C13 F26 164(6) . . . . ?
C019 C00X C13 F25 29(7) . . . . ?
C019 C00X C14 F1G -54.5(12) . . . . ?
C019 C00X C14 F1H 74.2(12) . . . . ?
C019 C00X C14 F1I -168.1(7) . . . . ?
C019 C021 C7 F19 155.7(10) . . . . ?
C019 C021 C7 F20 8.9(19) . . . . ?
C019 C021 C7 F18 -107.9(9) . . . . ?
C019 C021 C8 F1A -89.5(11) . . . . ?
C019 C021 C8 F1B 170.2(11) . . . . ?
C019 C021 C8 F1C 7.5(16) . . . . ?
C01A C014 C0 F0 -167.3(7) . . . . ?
C01A C014 C0 F1 -46.1(10) . . . . ?
C01A C014 C0 F2 67.4(11) . . . . ?
C01A C014 C1 F3 116(5) . . . . ?
C01A C014 C1 F4 -67(10) . . . . ?
C01A C014 C1 F5 86(6) . . . . ?
C01A C01I C02E F015 130.8(7) . . . . ?
C01A C01I C02E F01G 20.7(8) . . . . ?
C01A C01I C02E F01L -89.7(9) . . . . ?
C01E N005 C00O C00Z -58.5(4) . . . . ?
C01E N005 C010 C020 58.7(5) . . . . ?
C01E N005 C012 C01K -177.6(3) . . . . ?
C01E C024 C11 C02D -167.8(6) . . . . ?
C01E C024 C12 C02D 149.9(7) . . . . ?
C9 C00Q C011 C01T -177.4(14) . . . . ?
C13 C00X C019 C021 -171(4) . . . . ?
B01R C00I C00V C01D 173.8(4) . . . . ?
B01R C00N C00T C01I 174.6(4) . . . . ?
B01R C00W C016 C021 -178.2(4) . . . . ?
C01U C00E C00S C00P -179.2(3) . . . . ?
C01U C00E C00Y C01X 179.5(4) . . . . ?
C0 C014 C01A C01I -176.2(7) . . . . ?
C1 C014 C01A C01I 176(5) . . . . ?
C10 C00Q C011 C01T 178.4(16) . . . . ?
C14 C00X C019 C021 -179.1(6) . . . . ?

loop_
_smtbx_masks_void_nr
_smtbx_masks_void_average_x
_smtbx_masks_void_average_y
_smtbx_masks_void_average_z
_smtbx_masks_void_volume
_smtbx_masks_void_count_electrons
_smtbx_masks_void_content
1 0.000 0.500 1.000 368.3 100.8 ?
2 0.500 0.500 0.500 114.6 45.1 ?
